data_4122712
loop_
_publ_author_name
'Tu, Binbin'
'Pang, Qingqing'
'Wu, Doufeng'
'Song, Yuna'
'Weng, Linhong'
'Li, Qiaowei'

_publ_section_title
;
 Ordered Vacancies and Their Chemistry in Metal-Organic Frameworks.
;
_journal_issue 41
_journal_name_full 'Journal of the American Chemical Society'
_journal_page_first 14465
_journal_paper_doi 10.1021/ja5063423
_journal_volume 136
_journal_year 2014
_chemical_formula_sum 'C48 H24 N24 O68 Zn24'
_chemical_formula_weight 3593.79
_chemical_name_systematic
; 
 ? 
;
_space_group_IT_number 198
_symmetry_cell_setting cubic
_symmetry_space_group_name_Hall 'P 2ac 2ab 3'
_symmetry_space_group_name_H-M 'P 21 3'
_atom_sites_solution_hydrogens geom
_atom_sites_solution_primary direct
_atom_sites_solution_secondary difmap
_audit_creation_method SHELXL-97
_cell_angle_alpha 90.00
_cell_angle_beta 90.00
_cell_angle_gamma 90.00
_cell_formula_units_Z 1
_cell_length_a 20.0872(19)
_cell_length_b 20.0872(19)
_cell_length_c 20.0872(19)
_cell_measurement_reflns_used 586
_cell_measurement_temperature 173(2)
_cell_measurement_theta_max 20.56
_cell_measurement_theta_min 1.96
_cell_volume 8105.1(13)
_computing_cell_refinement 'Bruker SMART'
_computing_data_collection 'Bruker SMART'
_computing_data_reduction 'Bruker SAINT'
_computing_molecular_graphics 'Bruker SHELXTL'
_computing_publication_material 'Bruker SHELXTL'
_computing_structure_refinement 'SHELXL-97 (Sheldrick, 2008)'
_computing_structure_solution 'SHELXS-97 (Sheldrick, 2008)'
_diffrn_ambient_temperature 173(2)
_diffrn_measured_fraction_theta_full 0.993
_diffrn_measured_fraction_theta_max 0.993
_diffrn_measurement_device_type 'CCD area detector'
_diffrn_measurement_method 'phi and omega scans'
_diffrn_radiation_monochromator graphite
_diffrn_radiation_source 'fine-focus sealed tube'
_diffrn_radiation_type MoK\a
_diffrn_radiation_wavelength 0.71073
_diffrn_reflns_av_R_equivalents 0.0673
_diffrn_reflns_av_sigmaI/netI 0.0563
_diffrn_reflns_limit_h_max 23
_diffrn_reflns_limit_h_min -22
_diffrn_reflns_limit_k_max 22
_diffrn_reflns_limit_k_min -23
_diffrn_reflns_limit_l_max 21
_diffrn_reflns_limit_l_min -23
_diffrn_reflns_number 23601
_diffrn_reflns_theta_full 25.08
_diffrn_reflns_theta_max 25.08
_diffrn_reflns_theta_min 1.43
_exptl_absorpt_coefficient_mu 1.775
_exptl_absorpt_correction_type none
_exptl_crystal_colour 'light yellow'
_exptl_crystal_density_diffrn 0.736
_exptl_crystal_density_method 'not measured'
_exptl_crystal_description octahedron
_exptl_crystal_F_000 1744
_exptl_crystal_size_max 0.14
_exptl_crystal_size_mid 0.14
_exptl_crystal_size_min 0.14
_platon_squeeze_details
;
;
_refine_diff_density_max 1.269
_refine_diff_density_min -1.152
_refine_diff_density_rms 0.176
_refine_ls_abs_structure_details 'Flack H D (1983), Acta Cryst. A39, 876-881'
_refine_ls_abs_structure_Flack 0.00
_refine_ls_extinction_method none
_refine_ls_goodness_of_fit_ref 1.188
_refine_ls_hydrogen_treatment constr
_refine_ls_matrix_type full
_refine_ls_number_parameters 124
_refine_ls_number_reflns 4776
_refine_ls_number_restraints 96
_refine_ls_restrained_S_all 1.197
_refine_ls_R_factor_all 0.1252
_refine_ls_R_factor_gt 0.1109
_refine_ls_shift/su_max 0.000
_refine_ls_shift/su_mean 0.000
_refine_ls_structure_factor_coef Fsqd
_refine_ls_weighting_details 'calc w=1/[\s^2^(Fo^2^)+(0.0422P)^2^+69.4954P] where P=(Fo^2^+2Fc^2^)/3'
_refine_ls_weighting_scheme calc
_refine_ls_wR_factor_gt 0.2419
_refine_ls_wR_factor_ref 0.2484
_reflns_number_gt 3572
_reflns_number_total 4776
_reflns_threshold_expression >2sigma(I)
_cod_data_source_file ja5063423_si_002.cif
_cod_data_source_block structure2
_cod_depositor_comments
;
The following automatic conversions were performed:

'_symmetry_cell_setting' value 'Cubic' changed to 'cubic' according
to
/home/saulius/struct/COD-crude-data--automatic-downloads/rss-feeds/ACS/lib/dictionaries/cif_core.dic
dictionary named 'cif_core.dic' version 2.4.2 from 2011-04-26.

Automatic conversion script
Id: cif_fix_values 2281 2013-09-26 08:29:07Z andrius 

 Adding full bibliography for 4122711--4122720.cif.
;
_cod_original_sg_symbol_H-M P2(1)3
_cod_database_code 4122712

loop_
_symmetry_equiv_pos_as_xyz
'x, y, z'
'-x+1/2, -y, z+1/2'
'-x, y+1/2, -z+1/2'
'x+1/2, -y+1/2, -z'
'z, x, y'
'z+1/2, -x+1/2, -y'
'-z+1/2, -x, y+1/2'
'-z, x+1/2, -y+1/2'
'y, z, x'
'-y, z+1/2, -x+1/2'
'y+1/2, -z+1/2, -x'
'-y+1/2, -z, x+1/2'

loop_
_atom_site_label
_atom_site_type_symbol
_atom_site_fract_x
_atom_site_fract_y
_atom_site_fract_z
_atom_site_U_iso_or_equiv
_atom_site_adp_type
_atom_site_occupancy
_atom_site_symmetry_multiplicity
_atom_site_calc_flag
_atom_site_refinement_flags
Zn1 Zn 0.97563(8) -0.00162(9) 0.10108(9) 0.0561(5) Uani 1 1 d U
Zn2 Zn 0.60126(10) 0.02418(10) -0.00348(9) 0.0645(6) Uani 1 1 d U
O1 O 1.0431(4) 0.0431(4) 0.0431(4) 0.041(3) Uani 1 3 d SU
O5 O 0.5455(3) -0.0455(3) 0.0455(3) 0.019(2) Uani 1 3 d SU
O2 O 0.6991(3) 0.0893(4) -0.0394(4) 0.0419(19) Uani 1 1 d U
O3 O 0.6926(3) 0.0074(3) 0.0295(3) 0.0273(14) Uani 1 1 d U
N2 N 1.0025(5) -0.0887(5) 0.0744(5) 0.038(2) Uani 1 1 d U
C2 C 0.8058(5) 0.0513(6) 0.0179(5) 0.038(2) Uani 1 1 d U
C1 C 0.7324(6) 0.0437(7) 0.0004(6) 0.047(3) Uani 1 1 d U
C4 C 0.8459(5) 0.0903(5) -0.0184(6) 0.035(2) Uani 1 1 d U
H4 H 0.8331 0.1219 -0.0512 0.042 Uiso 1 1 calc R
N1 N 0.8943(3) 0.0303(3) 0.0517(3) 0.0115(13) Uani 1 1 d U
O100 O 0.5831(4) -0.0036(5) -0.1008(4) 0.051(2) Uani 1 1 d U
O102 O 0.9977(4) -0.0349(5) 0.2043(5) 0.063(3) Uani 1 1 d U
C3 C 0.8348(6) 0.0138(6) 0.0536(7) 0.053(3) Uani 1 1 d U
H3 H 0.8160 -0.0217 0.0786 0.064 Uiso 1 1 calc R
O101 O 0.9767(6) 0.0966(6) 0.1063(6) 0.098(4) Uani 1 1 d U

loop_
_atom_site_aniso_label
_atom_site_aniso_U_11
_atom_site_aniso_U_22
_atom_site_aniso_U_33
_atom_site_aniso_U_23
_atom_site_aniso_U_13
_atom_site_aniso_U_12
Zn1 0.0491(9) 0.0587(10) 0.0605(10) 0.0141(8) 0.0025(8) 0.0071(8)
Zn2 0.0701(12) 0.0633(11) 0.0601(11) 0.0079(9) -0.0205(9) 0.0010(9)
O1 0.041(3) 0.041(3) 0.041(3) -0.008(3) -0.008(3) -0.008(3)
O5 0.019(2) 0.019(2) 0.019(2) 0.003(2) -0.003(2) 0.003(2)
O2 0.031(4) 0.042(4) 0.053(4) 0.027(3) 0.002(3) -0.007(3)
O3 0.042(4) 0.021(3) 0.019(3) -0.012(2) -0.001(3) -0.017(3)
N2 0.023(4) 0.044(5) 0.047(5) 0.023(4) 0.016(4) 0.022(4)
C2 0.036(5) 0.047(5) 0.032(5) 0.014(4) 0.003(4) -0.001(4)
C1 0.039(5) 0.078(7) 0.024(5) -0.011(5) 0.003(4) -0.028(5)
C4 0.039(5) 0.025(5) 0.041(5) -0.006(4) -0.007(4) -0.002(4)
N1 0.015(3) 0.010(3) 0.010(2) 0.002(2) 0.004(2) -0.007(2)
O100 0.041(4) 0.095(6) 0.018(3) -0.008(4) -0.009(3) -0.004(4)
O102 0.042(4) 0.057(5) 0.090(6) 0.004(4) -0.028(4) -0.016(4)
C3 0.040(6) 0.051(6) 0.068(7) 0.021(6) 0.018(5) -0.012(5)
O101 0.109(7) 0.079(6) 0.105(7) 0.007(6) 0.038(6) 0.000(6)

loop_
_atom_type_symbol
_atom_type_description
_atom_type_scat_dispersion_real
_atom_type_scat_dispersion_imag
_atom_type_scat_source
C C 0.0033 0.0016 'International Tables Vol C Tables 4.2.6.8 and 6.1.1.4'
N N 0.0061 0.0033 'International Tables Vol C Tables 4.2.6.8 and 6.1.1.4'
O O 0.0106 0.0060 'International Tables Vol C Tables 4.2.6.8 and 6.1.1.4'
Zn Zn 0.2839 1.4301 'International Tables Vol C Tables 4.2.6.8 and 6.1.1.4'
H H 0.0000 0.0000 'International Tables Vol C Tables 4.2.6.8 and 6.1.1.4'

loop_
_geom_angle_atom_site_label_1
_geom_angle_atom_site_label_2
_geom_angle_atom_site_label_3
_geom_angle
_geom_angle_site_symmetry_1
_geom_angle_site_symmetry_3
N2 Zn1 O101 158.1(5) . .
N2 Zn1 O1 93.2(3) . .
O101 Zn1 O1 64.9(4) . .
N2 Zn1 N1 112.5(4) . .
O101 Zn1 N1 73.6(4) . .
O1 Zn1 N1 96.9(3) . .
N2 Zn1 O102 86.0(4) . .
O101 Zn1 O102 104.4(5) . .
O1 Zn1 O102 122.9(4) . .
N1 Zn1 O102 135.7(3) . .
O3 Zn2 O5 103.3(3) . .
O3 Zn2 O100 115.7(3) . .
O5 Zn2 O100 100.0(3) . .
O3 Zn2 O2 56.6(2) . .
O5 Zn2 O2 159.9(3) . .
O100 Zn2 O2 90.4(3) . .
Zn1 O1 Zn1 110.6(3) 5_645 .
Zn1 O1 Zn1 110.6(3) 5_645 9_654
Zn1 O1 Zn1 110.6(3) . 9_654
Zn2 O5 Zn2 108.0(3) 6 .
Zn2 O5 Zn2 108.0(3) 6 12_554
Zn2 O5 Zn2 108.0(3) . 12_554
C1 O2 Zn2 82.3(5) . .
C1 O3 Zn2 110.1(7) . .
N1 N2 C4 97.3(8) 5_645 5_645
N1 N2 Zn1 127.9(7) 5_645 .
C4 N2 Zn1 134.7(7) 5_645 .
C3 C2 C4 113.8(11) . .
C3 C2 C1 123.3(11) . .
C4 C2 C1 121.0(10) . .
C3 C2 N1 37.6(7) . .
C4 C2 N1 76.6(7) . .
C1 C2 N1 160.3(9) . .
O3 C1 O2 110.5(10) . .
O3 C1 C2 125.5(11) . .
O2 C1 C2 122.2(9) . .
C2 C4 N2 105.4(9) . 9_654
C3 N1 N2 115.8(9) . 9_654
C3 N1 C2 35.9(7) . .
N2 N1 C2 80.6(6) 9_654 .
C3 N1 Zn1 132.9(7) . .
N2 N1 Zn1 110.9(6) 9_654 .
C2 N1 Zn1 168.4(5) . .
C2 C3 N1 106.5(10) . .

loop_
_geom_bond_atom_site_label_1
_geom_bond_atom_site_label_2
_geom_bond_distance
_geom_bond_site_symmetry_2
Zn1 N2 1.907(10) .
Zn1 O101 1.977(12) .
Zn1 O1 2.000(4) .
Zn1 N1 2.016(7) .
Zn1 O102 2.223(10) .
Zn2 O3 1.979(7) .
Zn2 O5 2.045(4) .
Zn2 O100 2.065(8) .
Zn2 O2 2.469(7) .
O1 Zn1 2.000(4) 5_645
O1 Zn1 2.000(4) 9_654
O5 Zn2 2.045(4) 6
O5 Zn2 2.045(4) 12_554
O2 C1 1.387(15) .
O3 C1 1.231(12) .
N2 N1 1.372(10) 5_645
N2 C4 1.417(14) 5_645
C2 C3 1.193(16) .
C2 C4 1.339(14) .
C2 C1 1.522(15) .
C2 N1 1.950(13) .
C4 N2 1.417(14) 9_654
N1 C3 1.240(13) .
N1 N2 1.372(10) 9_654

loop_
_platon_squeeze_void_nr
_platon_squeeze_void_average_x
_platon_squeeze_void_average_y
_platon_squeeze_void_average_z
_platon_squeeze_void_volume
_platon_squeeze_void_count_electrons
_platon_squeeze_void_content
1 0.003 0.049 0.305 5792 4505 ' '
